data_4103321
loop_
_publ_author_name
'Gang Hu'
'Anil K. Gupta'
'Rui H. Huang'
'Munmun Mukherjee'
'William D. Wulff'

_publ_contact_author_name 'William D. Wulff'
_publ_section_title
;
 Substrate-Induced Covalent Assembly of a Chemzyme and Crystallographic
 Characterization of a Chemzyme-Substrate Complex
;
_journal_name_full 'Journal of the American Chemical Society'
_journal_page_first 14669
_journal_page_last 14675
_journal_paper_doi 10.1021/ja1070224
_journal_volume 132
_journal_year 2010
_chemical_formula_sum 'C81.5 H69 B3 Cl4.5 N2 O9'
_chemical_formula_weight 1412.34
_chemical_name_systematic
; 
 ? 
;
_space_group_IT_number 18
_symmetry_cell_setting orthorhombic
_symmetry_space_group_name_Hall 'P 2 2ab'
_symmetry_space_group_name_H-M 'P 21 21 2'
_atom_sites_solution_hydrogens geom
_atom_sites_solution_primary direct
_atom_sites_solution_secondary difmap
_audit_creation_method SHELXL-97
_cell_angle_alpha 90.00
_cell_angle_beta 90.00
_cell_angle_gamma 90.00
_cell_formula_units_Z 4
_cell_length_a 18.536(4)
_cell_length_b 29.114(6)
_cell_length_c 13.340(3)
_cell_measurement_temperature 173(2)
_cell_volume 7199(3)
_computing_structure_refinement 'SHELXL-97 (Sheldrick, 1997)'
_computing_structure_solution 'SHELXS-97 (Sheldrick, 1990)'
_diffrn_ambient_temperature 173(2)
_diffrn_measured_fraction_theta_full 0.967
_diffrn_measured_fraction_theta_max 0.967
_diffrn_radiation_monochromator graphite
_diffrn_radiation_source 'fine-focus sealed tube'
_diffrn_radiation_type MoK\a
_diffrn_radiation_wavelength 0.71073
_diffrn_reflns_av_R_equivalents 0.0909
_diffrn_reflns_av_sigmaI/netI 0.0834
_diffrn_reflns_limit_h_max 23
_diffrn_reflns_limit_h_min -24
_diffrn_reflns_limit_k_max 38
_diffrn_reflns_limit_k_min -38
_diffrn_reflns_limit_l_max 17
_diffrn_reflns_limit_l_min -17
_diffrn_reflns_number 88006
_diffrn_reflns_theta_full 28.60
_diffrn_reflns_theta_max 28.60
_diffrn_reflns_theta_min 1.53
_exptl_absorpt_coefficient_mu 0.244
_exptl_absorpt_correction_type multi-scan
_exptl_absorpt_process_details SADABS
_exptl_crystal_density_diffrn 1.303
_exptl_crystal_density_method 'not measured'
_exptl_crystal_F_000 2942
_exptl_crystal_size_max 0.4
_exptl_crystal_size_mid 0.4
_exptl_crystal_size_min 0.4
_refine_diff_density_max 1.463
_refine_diff_density_min -1.036
_refine_diff_density_rms 0.107
_refine_ls_abs_structure_details 'Flack H D (1983), Acta Cryst. A39, 876-881'
_refine_ls_abs_structure_Flack -0.06(18)
_refine_ls_extinction_method none
_refine_ls_goodness_of_fit_ref 1.410
_refine_ls_hydrogen_treatment mixed
_refine_ls_matrix_type full
_refine_ls_number_parameters 889
_refine_ls_number_reflns 17340
_refine_ls_number_restraints 0
_refine_ls_restrained_S_all 1.410
_refine_ls_R_factor_all 0.1446
_refine_ls_R_factor_gt 0.0922
_refine_ls_shift/su_max 6.293
_refine_ls_shift/su_mean 0.105
_refine_ls_structure_factor_coef Fsqd
_refine_ls_weighting_details 'calc w=1/[\s^2^(Fo^2^)+(0.1000P)^2^+0.0000P] where P=(Fo^2^+2Fc^2^)/3'
_refine_ls_weighting_scheme calc
_refine_ls_wR_factor_gt 0.2384
_refine_ls_wR_factor_ref 0.2508
_reflns_number_gt 9837
_reflns_number_total 17340
_reflns_threshold_expression >2sigma(I)
_cod_data_source_file ja1070224_si_001_2.cif
_cod_data_source_block Complex10d
_cod_original_cell_volume 7199(2)
_cod_original_formula_sum 'C81.50 H69 B3 Cl4.50 N2 O9'
_cod_database_code 4103321

loop_
_symmetry_equiv_pos_as_xyz
'x, y, z'
'-x, -y, z'
'-x+1/2, y+1/2, -z'
'x+1/2, -y+1/2, -z'

loop_
_atom_site_label
_atom_site_type_symbol
_atom_site_fract_x
_atom_site_fract_y
_atom_site_fract_z
_atom_site_U_iso_or_equiv
_atom_site_adp_type
_atom_site_occupancy
_atom_site_symmetry_multiplicity
_atom_site_calc_flag
_atom_site_refinement_flags
O1 O 0.70115(14) 0.19778(9) 0.0559(2) 0.0306(6) Uani 1 1 d .
C2 C 0.6623(2) 0.15967(15) 0.0750(3) 0.0339(10) Uani 1 1 d .
C3 C 0.6515(2) 0.14657(14) 0.1739(3) 0.0317(9) Uani 1 1 d .
C4 C 0.6859(2) 0.17458(15) 0.2559(3) 0.0321(9) Uani 1 1 d .
C5 C 0.6721(2) 0.22119(15) 0.2592(3) 0.0312(9) Uani 1 1 d .
O6 O 0.63304(14) 0.23911(10) 0.1827(2) 0.0356(7) Uani 1 1 d .
B7 B 0.6698(3) 0.24175(18) 0.0840(3) 0.0331(11) Uani 1 1 d .
O8 O 0.72829(14) 0.27560(10) 0.0839(2) 0.0353(7) Uani 1 1 d .
B9 B 0.7194(2) 0.31802(18) 0.0538(4) 0.0357(11) Uani 1 1 d .
O10 O 0.65617(15) 0.33311(10) 0.0077(2) 0.0370(7) Uani 1 1 d .
B11 B 0.6050(2) 0.30071(18) -0.0122(4) 0.0345(11) Uani 1 1 d .
O12 O 0.61154(14) 0.25643(10) 0.0148(2) 0.0315(6) Uani 1 1 d .
O13 O 0.77537(15) 0.34879(11) 0.0691(2) 0.0435(8) Uani 1 1 d .
C14 C 0.7764(2) 0.39477(16) 0.0448(4) 0.0427(11) Uani 1 1 d .
C15 C 0.7213(3) 0.42369(18) 0.0688(5) 0.0571(14) Uani 1 1 d .
H15A H 0.6807 0.4129 0.1023 0.068 Uiso 1 1 calc R
C16 C 0.7271(4) 0.4703(2) 0.0419(5) 0.0740(18) Uani 1 1 d .
H16A H 0.6883 0.4899 0.0526 0.089 Uiso 1 1 calc R
C17 C 0.7890(4) 0.4870(2) 0.0005(5) 0.0752(19) Uani 1 1 d .
H17A H 0.7935 0.5181 -0.0141 0.090 Uiso 1 1 calc R
C18 C 0.8442(4) 0.4574(2) -0.0191(5) 0.0726(18) Uani 1 1 d .
H18A H 0.8859 0.4688 -0.0487 0.087 Uiso 1 1 calc R
C19 C 0.8407(3) 0.4119(2) 0.0027(4) 0.0598(15) Uani 1 1 d .
H19A H 0.8796 0.3926 -0.0097 0.072 Uiso 1 1 calc R
O20 O 0.54243(15) 0.31147(10) -0.0631(2) 0.0416(8) Uani 1 1 d .
C21 C 0.5240(2) 0.35349(19) -0.1036(4) 0.0508(13) Uani 1 1 d .
C22 C 0.4896(4) 0.3528(2) -0.1940(5) 0.0749(18) Uani 1 1 d .
H22A H 0.4808 0.3250 -0.2261 0.090 Uiso 1 1 calc R
C23 C 0.4680(5) 0.3932(3) -0.2373(7) 0.106(3) Uani 1 1 d .
H23A H 0.4437 0.3929 -0.2984 0.127 Uiso 1 1 calc R
C24 C 0.4820(5) 0.4342(3) -0.1908(8) 0.114(3) Uani 1 1 d .
H24A H 0.4688 0.4616 -0.2215 0.137 Uiso 1 1 calc R
C25 C 0.5161(4) 0.4349(2) -0.0969(7) 0.092(2) Uani 1 1 d .
H25A H 0.5247 0.4625 -0.0640 0.110 Uiso 1 1 calc R
C26 C 0.5363(3) 0.39423(19) -0.0555(6) 0.0659(16) Uani 1 1 d .
H26A H 0.5588 0.3941 0.0068 0.079 Uiso 1 1 calc R
C27 C 0.6359(2) 0.13209(15) -0.0070(3) 0.0359(10) Uani 1 1 d .
C28 C 0.6532(2) 0.14005(15) -0.1115(3) 0.0355(10) Uani 1 1 d .
C29 C 0.7041(2) 0.17195(16) -0.1482(3) 0.0389(10) Uani 1 1 d .
H29A H 0.7284 0.1904 -0.1024 0.047 Uiso 1 1 calc R
C30 C 0.7193(3) 0.17688(17) -0.2472(3) 0.0432(11) Uani 1 1 d .
H30A H 0.7531 0.1986 -0.2674 0.052 Uiso 1 1 calc R
C31 C 0.6846(3) 0.14968(18) -0.3194(3) 0.0484(12) Uani 1 1 d .
H31A H 0.6933 0.1538 -0.3875 0.058 Uiso 1 1 calc R
C32 C 0.6385(3) 0.11755(18) -0.2866(4) 0.0511(13) Uani 1 1 d .
H32A H 0.6169 0.0983 -0.3336 0.061 Uiso 1 1 calc R
C33 C 0.6211(3) 0.11140(16) -0.1854(4) 0.0471(12) Uani 1 1 d .
C34 C 0.5709(3) 0.07670(19) -0.1546(4) 0.0563(14) Uani 1 1 d .
H34A H 0.5466 0.0597 -0.2030 0.068 Uiso 1 1 calc R
C35 C 0.5586(3) 0.06831(18) -0.0579(4) 0.0519(13) Uani 1 1 d .
H35A H 0.5278 0.0444 -0.0405 0.062 Uiso 1 1 calc R
C36 C 0.5905(2) 0.09447(16) 0.0184(3) 0.0389(11) Uani 1 1 d .
C37 C 0.5765(2) 0.08432(17) 0.1188(3) 0.0413(11) Uani 1 1 d .
H37A H 0.5453 0.0602 0.1333 0.050 Uiso 1 1 calc R
C38 C 0.6066(2) 0.10830(15) 0.1975(3) 0.0373(10) Uani 1 1 d .
C39 C 0.5900(2) 0.09296(16) 0.3000(3) 0.0355(10) Uani 1 1 d .
C40 C 0.5944(3) 0.04627(17) 0.3236(4) 0.0455(12) Uani 1 1 d .
H40A H 0.6102 0.0254 0.2756 0.055 Uiso 1 1 calc R
C41 C 0.5753(3) 0.03106(19) 0.4178(4) 0.0546(13) Uani 1 1 d .
H41A H 0.5792 0.0000 0.4332 0.065 Uiso 1 1 calc R
C42 C 0.5509(3) 0.0609(2) 0.4883(4) 0.0540(14) Uani 1 1 d .
H42A H 0.5383 0.0500 0.5515 0.065 Uiso 1 1 calc R
C43 C 0.5448(3) 0.10669(19) 0.4672(4) 0.0479(12) Uani 1 1 d .
H43A H 0.5274 0.1269 0.5156 0.058 Uiso 1 1 calc R
C44 C 0.5645(2) 0.12301(17) 0.3731(3) 0.0408(11) Uani 1 1 d .
H44A H 0.5606 0.1542 0.3589 0.049 Uiso 1 1 calc R
C45 C 0.7295(2) 0.15372(16) 0.3322(3) 0.0381(10) Uani 1 1 d .
C46 C 0.7513(2) 0.10526(17) 0.3334(3) 0.0423(11) Uani 1 1 d .
C47 C 0.7502(3) 0.0800(2) 0.4240(4) 0.0576(14) Uani 1 1 d .
H47A H 0.7361 0.0949 0.4824 0.069 Uiso 1 1 calc R
C48 C 0.7684(4) 0.0362(2) 0.4293(4) 0.0688(17) Uani 1 1 d .
H48A H 0.7666 0.0207 0.4903 0.083 Uiso 1 1 calc R
C49 C 0.7898(4) 0.0138(2) 0.3448(6) 0.090(2) Uani 1 1 d .
H49A H 0.8012 -0.0173 0.3482 0.108 Uiso 1 1 calc R
C50 C 0.7948(3) 0.0365(2) 0.2541(5) 0.0752(19) Uani 1 1 d .
H50A H 0.8116 0.0215 0.1972 0.090 Uiso 1 1 calc R
C51 C 0.7741(3) 0.08269(18) 0.2498(4) 0.0485(12) Uani 1 1 d .
H51A H 0.7758 0.0982 0.1889 0.058 Uiso 1 1 calc R
C52 C 0.7511(2) 0.18249(17) 0.4101(3) 0.0396(11) Uani 1 1 d .
H52A H 0.7801 0.1701 0.4602 0.048 Uiso 1 1 calc R
C53 C 0.7325(2) 0.22813(16) 0.4177(3) 0.0384(11) Uani 1 1 d .
C54 C 0.7546(3) 0.2549(2) 0.5030(3) 0.0476(12) Uani 1 1 d .
H54A H 0.7795 0.2405 0.5547 0.057 Uiso 1 1 calc R
C55 C 0.7411(3) 0.2985(2) 0.5101(4) 0.0523(14) Uani 1 1 d .
H55A H 0.7576 0.3146 0.5659 0.063 Uiso 1 1 calc R
C56 C 0.7014(3) 0.32269(18) 0.4345(4) 0.0499(13) Uani 1 1 d .
C57 C 0.6856(4) 0.3700(2) 0.4450(5) 0.0748(19) Uani 1 1 d .
H57A H 0.7009 0.3853 0.5024 0.090 Uiso 1 1 calc R
C58 C 0.6480(4) 0.3943(2) 0.3726(5) 0.0768(19) Uani 1 1 d .
H58A H 0.6411 0.4258 0.3783 0.092 Uiso 1 1 calc R
C59 C 0.6209(4) 0.3699(2) 0.2912(5) 0.0701(17) Uani 1 1 d .
H59A H 0.5925 0.3850 0.2441 0.084 Uiso 1 1 calc R
C60 C 0.6349(3) 0.32537(18) 0.2793(4) 0.0502(13) Uani 1 1 d .
H60A H 0.6166 0.3107 0.2228 0.060 Uiso 1 1 calc R
C61 C 0.6768(3) 0.29878(18) 0.3487(4) 0.0479(12) Uani 1 1 d .
C62 C 0.6935(2) 0.25000(15) 0.3387(3) 0.0359(10) Uani 1 1 d .
C63 C 0.4477(2) 0.23484(16) 0.1377(3) 0.0374(10) Uani 1 1 d .
H63A H 0.4912 0.2276 0.1764 0.045 Uiso 1 1 calc R
N64 N 0.46568(18) 0.22700(13) 0.0314(2) 0.0352(8) Uani 1 1 d .
H64 H 0.5106 0.2276 0.0154 0.042 Uiso 1 1 calc R
C65 C 0.4202(2) 0.21928(16) -0.0402(3) 0.0382(10) Uani 1 1 d .
H65A H 0.3720 0.2149 -0.0235 0.046 Uiso 1 1 calc R
C66 C 0.4405(2) 0.21716(15) -0.1453(3) 0.0333(9) Uani 1 1 d .
C67 C 0.3854(2) 0.21698(17) -0.2164(3) 0.0432(12) Uani 1 1 d .
H67A H 0.3376 0.2163 -0.1955 0.052 Uiso 1 1 calc R
C68 C 0.4011(2) 0.21784(19) -0.3167(3) 0.0488(13) Uani 1 1 d .
H68A H 0.3634 0.2177 -0.3628 0.059 Uiso 1 1 calc R
C69 C 0.4732(2) 0.21896(17) -0.3520(3) 0.0379(10) Uani 1 1 d .
N70 N 0.4902(2) 0.21969(16) -0.4474(3) 0.0495(11) Uani 1 1 d .
C71 C 0.5614(3) 0.2312(2) -0.4809(4) 0.0581(15) Uani 1 1 d .
H71A H 0.5932 0.2331 -0.4242 0.087 Uiso 1 1 calc R
H71B H 0.5603 0.2602 -0.5149 0.087 Uiso 1 1 calc R
H71C H 0.5785 0.2078 -0.5259 0.087 Uiso 1 1 calc R
C72 C 0.4334(3) 0.2158(2) -0.5248(4) 0.0625(15) Uani 1 1 d .
H72A H 0.3883 0.2082 -0.4935 0.094 Uiso 1 1 calc R
H72B H 0.4462 0.1922 -0.5717 0.094 Uiso 1 1 calc R
H72C H 0.4287 0.2446 -0.5595 0.094 Uiso 1 1 calc R
C73 C 0.5278(2) 0.21911(17) -0.2764(3) 0.0423(11) Uani 1 1 d .
H73A H 0.5760 0.2200 -0.2959 0.051 Uiso 1 1 calc R
C74 C 0.5122(2) 0.21801(16) -0.1779(3) 0.0385(10) Uani 1 1 d .
H74A H 0.5494 0.2178 -0.1311 0.046 Uiso 1 1 calc R
C75 C 0.3889(2) 0.20208(16) 0.1736(3) 0.0352(10) Uani 1 1 d .
C76 C 0.4083(2) 0.16013(15) 0.2082(3) 0.0362(10) Uani 1 1 d .
H76A H 0.4567 0.1516 0.2074 0.043 Uiso 1 1 calc R
C77 C 0.3557(2) 0.12867(17) 0.2461(3) 0.0414(11) Uani 1 1 d .
C78 C 0.3781(3) 0.08174(19) 0.2813(5) 0.0604(15) Uani 1 1 d .
H78A H 0.3364 0.0653 0.3045 0.091 Uiso 1 1 calc R
H78B H 0.4122 0.0847 0.3350 0.091 Uiso 1 1 calc R
H78C H 0.3999 0.0653 0.2267 0.091 Uiso 1 1 calc R
C79 C 0.2846(2) 0.14324(16) 0.2465(3) 0.0367(10) Uani 1 1 d .
O80 O 0.23227(17) 0.11426(12) 0.2850(2) 0.0489(8) Uani 1 1 d .
C81 C 0.1937(3) 0.09002(19) 0.2067(5) 0.0626(15) Uani 1 1 d .
H81A H 0.1577 0.0705 0.2363 0.094 Uiso 1 1 calc R
H81B H 0.2270 0.0716 0.1688 0.094 Uiso 1 1 calc R
H81C H 0.1708 0.1118 0.1630 0.094 Uiso 1 1 calc R
C82 C 0.2647(2) 0.18675(15) 0.2147(3) 0.0330(10) Uani 1 1 d .
C83 C 0.1871(2) 0.20344(17) 0.2254(4) 0.0415(11) Uani 1 1 d .
H83A H 0.1577 0.1791 0.2516 0.062 Uiso 1 1 calc R
H83B H 0.1690 0.2126 0.1610 0.062 Uiso 1 1 calc R
H83C H 0.1856 0.2292 0.2704 0.062 Uiso 1 1 calc R
C84 C 0.3174(2) 0.21606(15) 0.1771(3) 0.0369(10) Uani 1 1 d .
H84A H 0.3046 0.2451 0.1543 0.044 Uiso 1 1 calc R
C85 C 0.4310(2) 0.28591(17) 0.1569(4) 0.0428(11) Uani 1 1 d .
C86 C 0.4443(3) 0.30239(19) 0.2522(4) 0.0514(13) Uani 1 1 d .
H86A H 0.4647 0.2830 0.2997 0.062 Uiso 1 1 calc R
C87 C 0.4279(3) 0.3468(2) 0.2782(4) 0.0611(16) Uani 1 1 d .
C88 C 0.4403(5) 0.3655(3) 0.3829(5) 0.105(3) Uani 1 1 d .
H88A H 0.4608 0.3419 0.4244 0.157 Uiso 1 1 calc R
H88B H 0.3952 0.3753 0.4109 0.157 Uiso 1 1 calc R
H88C H 0.4728 0.3911 0.3797 0.157 Uiso 1 1 calc R
C89 C 0.3969(3) 0.3763(2) 0.2048(5) 0.0676(17) Uani 1 1 d .
O90 O 0.3858(2) 0.42176(14) 0.2267(4) 0.0825(14) Uani 1 1 d .
C91 C 0.3130(4) 0.4310(2) 0.2602(7) 0.106(3) Uani 1 1 d .
H91A H 0.3079 0.4632 0.2740 0.160 Uiso 1 1 calc R
H91B H 0.3033 0.4138 0.3201 0.160 Uiso 1 1 calc R
H91C H 0.2795 0.4222 0.2089 0.160 Uiso 1 1 calc R
C92 C 0.3849(3) 0.36035(18) 0.1100(5) 0.0555(14) Uani 1 1 d .
C93 C 0.3510(3) 0.3911(2) 0.0278(5) 0.0729(18) Uani 1 1 d .
H93A H 0.3416 0.4211 0.0548 0.109 Uiso 1 1 calc R
H93B H 0.3065 0.3776 0.0053 0.109 Uiso 1 1 calc R
H93C H 0.3837 0.3936 -0.0276 0.109 Uiso 1 1 calc R
C94 C 0.40201(12) 0.31519(6) 0.08180(19) 0.0448(12) Uani 1 1 d .
H94A H 0.3947 0.3049 0.0166 0.054 Uiso 1 1 calc R
C100 C 0.84357(12) 0.41964(6) 0.31117(19) 0.147(4) Uani 1 1 d R
Cl1 Cl 0.86177(12) 0.40874(6) 0.43957(19) 0.236(2) Uani 1 1 d R
Cl2 Cl 0.91927(12) 0.40344(6) 0.26367(19) 0.251(2) Uani 1 1 d R
Cl3 Cl 0.82317(12) 0.47994(6) 0.30227(19) 0.239(4) Uani 0.826(9) 1 d PR
Cl3A Cl 0.87251(12) 0.47217(6) 0.24413(19) 0.107(6) Uiso 0.174(9) 1 d PR
C200 C 0.50033(12) 0.49993(6) 0.23164(19) 0.281(14) Uani 1 2 d SR
Cl4 Cl 0.50033(12) 0.49993(6) 0.35614(19) 0.91(3) Uani 1 2 d SR
Cl5 Cl 0.56242(12) 0.47188(6) 0.18514(19) 0.167(3) Uani 0.591(10) 1 d PR
Cl5A Cl 0.53611(12) 0.46857(6) 0.10943(19) 0.202(6) Uiso 0.409(10) 1 d PR

loop_
_atom_site_aniso_label
_atom_site_aniso_U_11
_atom_site_aniso_U_22
_atom_site_aniso_U_33
_atom_site_aniso_U_23
_atom_site_aniso_U_13
_atom_site_aniso_U_12
O1 0.0215(14) 0.0363(16) 0.0339(15) -0.0003(12) 0.0008(11) -0.0020(12)
C2 0.020(2) 0.040(3) 0.042(2) -0.005(2) 0.0013(18) 0.0064(18)
C3 0.0196(19) 0.036(2) 0.039(2) -0.0007(19) -0.0065(17) 0.0020(18)
C4 0.021(2) 0.048(3) 0.027(2) 0.0012(18) 0.0008(16) -0.0018(19)
C5 0.022(2) 0.048(3) 0.023(2) -0.0002(18) 0.0026(16) -0.0011(19)
O6 0.0207(14) 0.0494(18) 0.0366(16) -0.0010(14) 0.0041(12) 0.0028(13)
B7 0.021(2) 0.048(3) 0.031(2) 0.003(2) -0.0036(19) -0.005(2)
O8 0.0181(14) 0.0452(19) 0.0427(16) 0.0001(14) -0.0074(12) -0.0039(13)
B9 0.017(2) 0.042(3) 0.048(3) -0.003(2) -0.001(2) 0.003(2)
O10 0.0203(14) 0.0442(18) 0.0466(17) -0.0010(14) -0.0065(12) -0.0025(13)
B11 0.022(2) 0.042(3) 0.040(3) 0.005(2) -0.004(2) 0.001(2)
O12 0.0169(13) 0.0410(17) 0.0367(15) -0.0033(13) -0.0034(11) -0.0020(12)
O13 0.0227(15) 0.0459(19) 0.062(2) 0.0024(16) -0.0070(14) -0.0091(14)
C14 0.031(2) 0.040(3) 0.058(3) -0.001(2) -0.010(2) -0.013(2)
C15 0.040(3) 0.045(3) 0.087(4) -0.014(3) -0.006(3) -0.007(2)
C16 0.059(4) 0.056(4) 0.107(5) -0.002(3) -0.022(4) -0.011(3)
C17 0.061(4) 0.053(4) 0.112(5) 0.011(3) -0.010(4) -0.015(3)
C18 0.059(4) 0.063(4) 0.095(5) 0.019(3) 0.003(3) -0.034(3)
C19 0.039(3) 0.072(4) 0.069(4) -0.011(3) 0.010(3) -0.014(3)
O20 0.0181(14) 0.0441(19) 0.062(2) 0.0064(16) -0.0061(14) 0.0001(13)
C21 0.021(2) 0.055(3) 0.077(4) 0.012(3) -0.006(2) 0.009(2)
C22 0.065(4) 0.073(4) 0.087(4) 0.010(3) -0.022(3) 0.020(3)
C23 0.104(6) 0.080(6) 0.133(7) 0.034(5) -0.048(5) 0.017(5)
C24 0.084(6) 0.063(5) 0.197(10) 0.054(6) -0.006(6) 0.016(4)
C25 0.051(4) 0.056(4) 0.169(8) 0.005(4) -0.032(5) 0.010(3)
C26 0.034(3) 0.043(3) 0.120(5) 0.002(3) -0.003(3) 0.008(2)
C27 0.022(2) 0.041(3) 0.044(2) -0.003(2) -0.0047(18) 0.0079(18)
C28 0.032(2) 0.043(3) 0.032(2) -0.0044(19) -0.0074(18) 0.009(2)
C29 0.033(2) 0.046(3) 0.038(2) -0.001(2) -0.0039(19) 0.003(2)
C30 0.047(3) 0.046(3) 0.037(2) 0.000(2) 0.005(2) 0.003(2)
C31 0.061(3) 0.056(3) 0.028(2) -0.004(2) -0.004(2) 0.010(3)
C32 0.059(3) 0.052(3) 0.042(3) -0.014(2) -0.008(2) 0.004(3)
C33 0.051(3) 0.042(3) 0.048(3) -0.007(2) -0.014(2) -0.007(2)
C34 0.059(3) 0.067(4) 0.043(3) -0.017(3) -0.012(3) -0.019(3)
C35 0.045(3) 0.054(3) 0.057(3) -0.007(2) -0.006(2) -0.013(2)
C36 0.030(2) 0.039(3) 0.048(3) -0.005(2) -0.004(2) -0.004(2)
C37 0.028(2) 0.048(3) 0.048(3) -0.007(2) -0.007(2) -0.004(2)
C38 0.021(2) 0.039(3) 0.051(3) -0.002(2) -0.0005(19) 0.0036(19)
C39 0.023(2) 0.044(3) 0.040(2) -0.005(2) -0.0059(18) -0.0042(19)
C40 0.036(3) 0.049(3) 0.051(3) 0.001(2) 0.002(2) -0.004(2)
C41 0.050(3) 0.049(3) 0.065(3) 0.009(3) -0.007(3) -0.013(3)
C42 0.045(3) 0.064(4) 0.053(3) 0.009(3) -0.006(2) -0.024(3)
C43 0.037(3) 0.065(4) 0.042(3) -0.003(2) -0.004(2) -0.008(2)
C44 0.029(2) 0.049(3) 0.045(3) 0.004(2) -0.0034(19) -0.007(2)
C45 0.022(2) 0.055(3) 0.038(2) 0.006(2) 0.0020(18) -0.006(2)
C46 0.025(2) 0.056(3) 0.046(3) -0.004(2) -0.008(2) 0.002(2)
C47 0.045(3) 0.084(4) 0.043(3) -0.004(3) -0.008(2) 0.007(3)
C48 0.091(5) 0.067(4) 0.048(3) 0.003(3) -0.004(3) 0.031(4)
C49 0.103(6) 0.076(5) 0.091(5) 0.009(4) -0.027(4) 0.043(4)
C50 0.065(4) 0.100(5) 0.061(4) -0.010(3) -0.009(3) 0.035(4)
C51 0.039(3) 0.061(3) 0.045(3) -0.006(2) -0.005(2) 0.012(2)
C52 0.021(2) 0.064(3) 0.034(2) 0.000(2) -0.0031(17) -0.011(2)
C53 0.028(2) 0.053(3) 0.034(2) -0.004(2) 0.0074(18) -0.016(2)
C54 0.030(2) 0.076(4) 0.037(2) 0.000(2) -0.0010(19) -0.018(2)
C55 0.042(3) 0.076(4) 0.039(3) -0.012(3) 0.006(2) -0.022(3)
C56 0.044(3) 0.054(3) 0.051(3) -0.025(2) 0.015(2) -0.021(2)
C57 0.065(4) 0.073(4) 0.086(5) -0.032(4) 0.021(4) -0.017(3)
C58 0.099(5) 0.055(4) 0.077(4) -0.014(3) 0.002(4) 0.013(4)
C59 0.081(4) 0.059(4) 0.070(4) -0.006(3) 0.002(3) 0.011(3)
C60 0.046(3) 0.047(3) 0.058(3) -0.016(3) 0.010(2) -0.003(2)
C61 0.037(3) 0.059(3) 0.047(3) -0.011(2) 0.013(2) -0.016(2)
C62 0.026(2) 0.046(3) 0.036(2) -0.007(2) 0.0097(18) -0.0064(19)
C63 0.024(2) 0.054(3) 0.034(2) -0.002(2) 0.0025(17) -0.006(2)
N64 0.0200(17) 0.049(2) 0.0365(19) -0.0009(17) -0.0003(14) -0.0033(16)
C65 0.028(2) 0.047(3) 0.039(2) -0.004(2) -0.0005(19) -0.005(2)
C66 0.0172(19) 0.046(3) 0.037(2) -0.0010(19) 0.0028(16) -0.0041(19)
C67 0.020(2) 0.072(3) 0.037(2) 0.005(2) 0.0001(18) -0.004(2)
C68 0.019(2) 0.085(4) 0.042(3) 0.002(2) 0.0019(18) -0.003(2)
C69 0.021(2) 0.054(3) 0.039(2) -0.002(2) -0.0042(17) -0.001(2)
N70 0.0231(18) 0.085(3) 0.041(2) 0.007(2) 0.0045(16) -0.005(2)
C71 0.034(3) 0.093(4) 0.048(3) -0.001(3) 0.014(2) -0.015(3)
C72 0.036(3) 0.101(5) 0.051(3) 0.004(3) 0.000(2) 0.000(3)
C73 0.018(2) 0.063(3) 0.046(3) -0.008(2) 0.0043(18) -0.001(2)
C74 0.020(2) 0.052(3) 0.043(3) -0.008(2) -0.0011(18) 0.0004(19)
C75 0.026(2) 0.047(3) 0.033(2) -0.0009(19) 0.0005(17) -0.0043(19)
C76 0.019(2) 0.044(3) 0.045(2) 0.000(2) -0.0015(18) 0.0017(18)
C77 0.031(2) 0.050(3) 0.043(2) 0.007(2) 0.001(2) 0.007(2)
C78 0.043(3) 0.060(3) 0.078(4) 0.024(3) 0.000(3) 0.007(3)
C79 0.025(2) 0.051(3) 0.035(2) 0.001(2) 0.0042(17) -0.003(2)
O80 0.0365(18) 0.058(2) 0.0522(19) 0.0104(16) 0.0057(15) -0.0062(16)
C81 0.045(3) 0.058(3) 0.085(4) 0.003(3) 0.000(3) -0.016(3)
C82 0.023(2) 0.044(3) 0.031(2) -0.0015(19) 0.0061(17) 0.0007(19)
C83 0.020(2) 0.052(3) 0.053(3) -0.001(2) -0.0002(19) 0.000(2)
C84 0.025(2) 0.042(3) 0.043(2) 0.003(2) 0.0014(18) 0.003(2)
C85 0.022(2) 0.053(3) 0.054(3) -0.003(2) 0.006(2) -0.011(2)
C86 0.044(3) 0.062(3) 0.047(3) -0.004(3) 0.003(2) -0.014(3)
C87 0.046(3) 0.079(4) 0.058(3) -0.031(3) 0.013(3) -0.017(3)
C88 0.110(6) 0.120(6) 0.083(5) -0.057(5) 0.001(4) -0.026(5)
C89 0.054(4) 0.065(4) 0.084(4) -0.020(3) 0.019(3) -0.024(3)
O90 0.053(2) 0.055(2) 0.140(4) -0.034(3) 0.039(3) -0.017(2)
C91 0.070(5) 0.077(5) 0.172(8) -0.038(5) 0.059(5) -0.011(4)
C92 0.034(3) 0.052(3) 0.081(4) 0.005(3) 0.017(3) -0.011(2)
C93 0.055(4) 0.064(4) 0.101(5) 0.014(3) 0.017(3) 0.013(3)
C94 0.027(2) 0.052(3) 0.055(3) 0.001(2) 0.012(2) 0.000(2)
C100 0.082(6) 0.228(12) 0.131(8) -0.039(8) 0.016(6) -0.044(8)
Cl1 0.215(4) 0.227(4) 0.267(5) 0.065(4) -0.156(4) -0.060(4)
Cl2 0.183(4) 0.275(6) 0.294(6) -0.076(5) -0.026(4) 0.027(4)
Cl3 0.211(6) 0.173(4) 0.333(8) 0.083(5) -0.035(6) 0.048(4)
C200 0.22(3) 0.23(3) 0.40(3) 0.000 0.000 -0.20(2)
Cl4 0.45(3) 0.292(18) 2.00(9) 0.000 0.000 -0.012(19)
Cl5 0.104(4) 0.101(3) 0.295(9) -0.046(4) 0.014(4) 0.040(3)

loop_
_atom_type_symbol
_atom_type_description
_atom_type_scat_dispersion_real
_atom_type_scat_dispersion_imag
_atom_type_scat_source
C C 0.0033 0.0016 'International Tables Vol C Tables 4.2.6.8 and 6.1.1.4'
H H 0.0000 0.0000 'International Tables Vol C Tables 4.2.6.8 and 6.1.1.4'
N N 0.0061 0.0033 'International Tables Vol C Tables 4.2.6.8 and 6.1.1.4'
O O 0.0106 0.0060 'International Tables Vol C Tables 4.2.6.8 and 6.1.1.4'
B B 0.0013 0.0007 'International Tables Vol C Tables 4.2.6.8 and 6.1.1.4'
Cl Cl 0.1484 0.1585 'International Tables Vol C Tables 4.2.6.8 and 6.1.1.4'

loop_
_geom_angle_atom_site_label_1
_geom_angle_atom_site_label_2
_geom_angle_atom_site_label_3
_geom_angle
_geom_angle_site_symmetry_1
_geom_angle_site_symmetry_3
C2 O1 B7 117.5(3) . .
O1 C2 C3 118.9(4) . .
O1 C2 C27 119.7(4) . .
C3 C2 C27 121.3(4) . .
C2 C3 C38 120.6(4) . .
C2 C3 C4 118.7(4) . .
C38 C3 C4 120.7(4) . .
C5 C4 C45 119.8(4) . .
C5 C4 C3 118.5(4) . .
C45 C4 C3 121.6(4) . .
O6 C5 C4 116.9(4) . .
O6 C5 C62 119.2(4) . .
C4 C5 C62 123.9(4) . .
C5 O6 B7 116.3(3) . .
O1 B7 O8 107.2(3) . .
O1 B7 O6 111.5(4) . .
O8 B7 O6 112.1(4) . .
O1 B7 O12 112.5(3) . .
O8 B7 O12 110.1(3) . .
O6 B7 O12 103.5(3) . .
B9 O8 B7 122.8(3) . .
O8 B9 O13 118.0(4) . .
O8 B9 O10 122.6(4) . .
O13 B9 O10 119.4(4) . .
B11 O10 B9 116.9(4) . .
O12 B11 O10 123.3(4) . .
O12 B11 O20 115.1(4) . .
O10 B11 O20 121.5(4) . .
B11 O12 B7 120.5(3) . .
C14 O13 B9 127.1(4) . .
C15 C14 O13 122.3(4) . .
C15 C14 C19 120.6(5) . .
O13 C14 C19 116.8(5) . .
C14 C15 C16 118.6(5) . .
C17 C16 C15 120.8(6) . .
C18 C17 C16 118.9(6) . .
C17 C18 C19 122.7(6) . .
C18 C19 C14 118.2(6) . .
C21 O20 B11 126.9(4) . .
C26 C21 O20 123.0(5) . .
C26 C21 C22 120.4(5) . .
O20 C21 C22 116.6(5) . .
C23 C22 C21 119.7(7) . .
C24 C23 C22 120.1(8) . .
C23 C24 C25 120.3(7) . .
C26 C25 C24 118.3(7) . .
C25 C26 C21 121.3(7) . .
C36 C27 C2 116.6(4) . .
C36 C27 C28 118.9(4) . .
C2 C27 C28 124.5(4) . .
C29 C28 C33 115.2(4) . .
C29 C28 C27 125.9(4) . .
C33 C28 C27 118.7(4) . .
C30 C29 C28 123.0(4) . .
C29 C30 C31 120.9(5) . .
C32 C31 C30 117.5(4) . .
C31 C32 C33 123.4(5) . .
C32 C33 C28 119.8(5) . .
C32 C33 C34 121.1(4) . .
C28 C33 C34 119.1(4) . .
C35 C34 C33 121.2(4) . .
C34 C35 C36 122.1(5) . .
C37 C36 C35 120.2(4) . .
C37 C36 C27 120.1(4) . .
C35 C36 C27 119.7(4) . .
C38 C37 C36 123.2(4) . .
C37 C38 C3 117.6(4) . .
C37 C38 C39 118.0(4) . .
C3 C38 C39 124.3(4) . .
C44 C39 C40 118.2(4) . .
C44 C39 C38 122.1(4) . .
C40 C39 C38 119.5(4) . .
C41 C40 C39 120.2(5) . .
C42 C41 C40 120.8(5) . .
C41 C42 C43 120.6(5) . .
C42 C43 C44 119.7(5) . .
C39 C44 C43 120.4(5) . .
C52 C45 C4 115.9(4) . .
C52 C45 C46 119.4(4) . .
C4 C45 C46 124.7(4) . .
C51 C46 C47 116.9(5) . .
C51 C46 C45 122.7(4) . .
C47 C46 C45 120.3(4) . .
C48 C47 C46 123.0(5) . .
C47 C48 C49 119.4(6) . .
C48 C49 C50 121.1(6) . .
C49 C50 C51 118.5(6) . .
C46 C51 C50 121.0(5) . .
C53 C52 C45 124.3(4) . .
C52 C53 C62 120.2(4) . .
C52 C53 C54 120.6(4) . .
C62 C53 C54 119.1(4) . .
C55 C54 C53 122.2(5) . .
C54 C55 C56 121.9(5) . .
C57 C56 C61 119.5(6) . .
C57 C56 C55 121.0(5) . .
C61 C56 C55 119.6(5) . .
C58 C57 C56 122.2(6) . .
C57 C58 C59 117.8(6) . .
C60 C59 C58 121.2(6) . .
C59 C60 C61 123.7(5) . .
C56 C61 C60 115.5(5) . .
C56 C61 C62 118.9(5) . .
C60 C61 C62 125.5(4) . .
C5 C62 C53 115.6(4) . .
C5 C62 C61 126.0(4) . .
C53 C62 C61 118.3(4) . .
N64 C63 C75 111.5(3) . .
N64 C63 C85 110.8(4) . .
C75 C63 C85 114.1(3) . .
C65 N64 C63 126.1(4) . .
N64 C65 C66 123.4(4) . .
C74 C66 C67 119.0(4) . .
C74 C66 C65 123.0(4) . .
C67 C66 C65 117.9(4) . .
C68 C67 C66 120.7(4) . .
C67 C68 C69 121.7(4) . .
N70 C69 C73 121.0(4) . .
N70 C69 C68 123.3(4) . .
C73 C69 C68 115.7(4) . .
C69 N70 C71 121.9(4) . .
C69 N70 C72 120.3(4) . .
C71 N70 C72 117.1(4) . .
C74 C73 C69 122.4(4) . .
C73 C74 C66 120.6(4) . .
C76 C75 C84 120.5(4) . .
C76 C75 C63 118.7(4) . .
C84 C75 C63 120.6(4) . .
C75 C76 C77 121.1(4) . .
C79 C77 C76 117.0(4) . .
C79 C77 C78 122.7(4) . .
C76 C77 C78 120.3(4) . .
O80 C79 C82 119.0(4) . .
O80 C79 C77 118.8(4) . .
C82 C79 C77 122.1(4) . .
C79 O80 C81 112.0(4) . .
C79 C82 C84 119.0(4) . .
C79 C82 C83 120.8(4) . .
C84 C82 C83 120.1(4) . .
C75 C84 C82 120.2(4) . .
C86 C85 C94 120.5(4) . .
C86 C85 C63 116.9(4) . .
C94 C85 C63 122.6(4) . .
C85 C86 C87 121.4(5) . .
C86 C87 C89 118.9(5) . .
C86 C87 C88 122.5(7) . .
C89 C87 C88 118.5(6) . .
C92 C89 O90 120.0(7) . .
C92 C89 C87 119.9(6) . .
O90 C89 C87 119.8(6) . .
C89 O90 C91 112.7(4) . .
C89 C92 C94 121.9(5) . .
C89 C92 C93 121.7(6) . .
C94 C92 C93 116.3(5) . .
C92 C94 C85 117.3(4) . .
Cl2 C100 Cl1 99.3 . .
Cl2 C100 Cl3 116.3 . .
Cl1 C100 Cl3 106.1 . .
Cl2 C100 Cl3A 78.4 . .
Cl1 C100 Cl3A 124.0 . .
Cl3 C100 Cl3A 39.0 . .
C100 Cl2 Cl3A 55.7 . .
Cl3A Cl3 C100 72.8 . .
Cl3 Cl3A C100 68.2 . .
Cl3 Cl3A Cl2 112.9 . .
C100 Cl3A Cl2 45.9 . .
Cl5 C200 Cl5 132.72(6) . 2_665
Cl5 C200 Cl4 113.7 . .
Cl5 C200 Cl4 113.54(6) 2_665 .
Cl5 C200 Cl5A 34.5 . .
Cl5 C200 Cl5A 99.52(6) 2_665 .
Cl4 C200 Cl5A 145.3 . .
Cl5 C200 Cl5A 99.67(10) . 2_665
Cl5 C200 Cl5A 34.4 2_665 2_665
Cl4 C200 Cl5A 145.06(9) . 2_665
Cl5A C200 Cl5A 69.62(9) . 2_665
Cl5A Cl5 C200 94.8 . .
Cl5 Cl5A C200 50.8 . .
Cl5 Cl5A Cl5A 100.8 . 2_665
C200 Cl5A Cl5A 55.3 . 2_665

loop_
_geom_bond_atom_site_label_1
_geom_bond_atom_site_label_2
_geom_bond_distance
_geom_bond_site_symmetry_2
O1 C2 1.348(5) .
O1 B7 1.455(6) .
C2 C3 1.387(6) .
C2 C27 1.443(6) .
C3 C38 1.426(6) .
C3 C4 1.506(6) .
C4 C5 1.381(6) .
C4 C45 1.436(6) .
C5 O6 1.356(5) .
C5 C62 1.409(6) .
O6 B7 1.484(6) .
B7 O8 1.465(6) .
B7 O12 1.484(5) .
O8 B9 1.309(6) .
B9 O13 1.386(6) .
B9 O10 1.394(6) .
O10 B11 1.363(6) .
B11 O12 1.344(6) .
B11 O20 1.381(5) .
O13 C14 1.378(6) .
C14 C15 1.362(7) .
C14 C19 1.408(7) .
C15 C16 1.408(8) .
C16 C17 1.363(9) .
C17 C18 1.364(9) .
C18 C19 1.356(9) .
O20 C21 1.380(6) .
C21 C26 1.367(8) .
C21 C22 1.366(8) .
C22 C23 1.372(9) .
C23 C24 1.369(12) .
C24 C25 1.402(12) .
C25 C26 1.360(9) .
C27 C36 1.422(6) .
C27 C28 1.450(6) .
C28 C29 1.411(6) .
C28 C33 1.422(6) .
C29 C30 1.359(6) .
C30 C31 1.403(7) .
C31 C32 1.341(8) .
C32 C33 1.400(7) .
C33 C34 1.433(7) .
C34 C35 1.333(7) .
C35 C36 1.402(7) .
C36 C37 1.395(7) .
C37 C38 1.379(6) .
C38 C39 1.472(6) .
C39 C44 1.392(6) .
C39 C40 1.398(7) .
C40 C41 1.377(7) .
C41 C42 1.357(8) .
C42 C43 1.369(7) .
C43 C44 1.392(7) .
C45 C52 1.394(6) .
C45 C46 1.468(7) .
C46 C51 1.361(7) .
C46 C47 1.415(7) .
C47 C48 1.321(8) .
C48 C49 1.360(9) .
C49 C50 1.383(9) .
C50 C51 1.399(8) .
C52 C53 1.377(7) .
C53 C62 1.428(6) .
C53 C54 1.438(7) .
C54 C55 1.299(8) .
C55 C56 1.433(8) .
C56 C57 1.416(8) .
C56 C61 1.416(7) .
C57 C58 1.384(10) .
C58 C59 1.391(9) .
C59 C60 1.332(8) .
C60 C61 1.435(8) .
C61 C62 1.460(7) .
C63 N64 1.476(5) .
C63 C75 1.525(6) .
C63 C85 1.540(7) .
N64 C65 1.294(5) .
C65 C66 1.453(6) .
C66 C74 1.399(6) .
C66 C67 1.393(6) .
C67 C68 1.369(6) .
C68 C69 1.418(6) .
C69 N70 1.310(6) .
C69 C73 1.429(6) .
N70 C71 1.433(6) .
N70 C72 1.480(6) .
C73 C74 1.346(6) .
C75 C76 1.354(6) .
C75 C84 1.388(6) .
C76 C77 1.431(6) .
C77 C79 1.384(6) .
C77 C78 1.503(7) .
C79 O80 1.385(5) .
C79 C82 1.386(6) .
O80 C81 1.450(7) .
C82 C84 1.389(6) .
C82 C83 1.526(6) .
C85 C86 1.381(7) .
C85 C94 1.421(5) .
C86 C87 1.372(8) .
C87 C89 1.423(9) .
C87 C88 1.517(8) .
C89 C92 1.366(8) .
C89 O90 1.371(7) .
O90 C91 1.447(7) .
C92 C94 1.404(6) .
C92 C93 1.548(8) .
C100 Cl2 1.6102 .
C100 Cl1 1.7744 .
C100 Cl3 1.7998 .
C100 Cl3A 1.8511 .
Cl2 Cl3A 2.1962 .
Cl3 Cl3A 1.2203 .
C200 Cl5 1.5414 .
C200 Cl5 1.553(4) 2_665
C200 Cl4 1.6609 .
C200 Cl5A 1.9826 .
C200 Cl5A 1.989(2) 2_665
Cl5 Cl5A 1.1257 .
Cl5A Cl5A 2.267(4) 2_665
